data_2300398
loop_
_publ_author_name
'Eccles, Kevin S.'
'Stokes, Stephen P.'
'Daly, Carla A.'
'Barry, Nicola M.'
'McSweeney, Sharon P.'
'O'Neill, Damian J.'
'Kelly, Dawn M.'
'Jennings, W. Brian'
'N\'i Dhubhghaill, O. M.'
'Moynihan, Humphrey A.'
'Maguire, Anita R.'
'Lawrence, Simon E.'

_publ_section_title
;
 Evaluation of the Bruker SMART X2S: crystallography for the
 nonspecialist?
;
_journal_coden_ASTM JACGAR
_journal_coeditor_code KK5074
_journal_issue 1
_journal_name_full 'Journal of Applied Crystallography'
_journal_page_first 213
_journal_page_last 215
_journal_paper_doi 10.1107/S0021889810042561
_journal_volume 44
_journal_year 2011
_chemical_formula_moiety 'C14 H11 F N2 S'
_chemical_formula_sum 'C14 H11 F N2 S'
_chemical_formula_weight 258.31
_space_group_crystal_system monoclinic
_space_group_IT_number 14
_space_group_name_Hall '-P 2ybc'
_space_group_name_H-M_alt 'P 1 21/c 1'
_symmetry_space_group_name_Hall '-P 2ybc'
_symmetry_space_group_name_H-M 'P 1 21/c 1'
_atom_sites_solution_hydrogens geom
_atom_sites_solution_primary direct
_atom_sites_solution_secondary difmap
_audit_creation_method 'APEX2 v2010.1-2'
_cell_angle_alpha 90
_cell_angle_beta 97.464(5)
_cell_angle_gamma 90
_cell_formula_units_Z 4
_cell_length_a 10.100(2)
_cell_length_b 11.365(2)
_cell_length_c 11.300(2)
_cell_measurement_reflns_used 2568
_cell_measurement_temperature 291.(2)
_cell_measurement_theta_max 22.4523
_cell_measurement_theta_min 2.5526
_cell_volume 1286.1(4)
_computing_cell_refinement 'SAINT V7.66A (Bruker AXS, 2009)'
_computing_data_collection 'Bruker Instrument Service v2008, 7, 0, 0'
_computing_data_reduction 'SAINT V7.66A (Bruker AXS, 2009)'
_computing_structure_refinement 'SHELXL-97 (Sheldrick, 2008)'
_computing_structure_solution 'SHELXS-97 (Sheldrick, 2008)'
_diffrn_ambient_temperature 291.(2)
_diffrn_detector_area_resol_mean 8.3333
_diffrn_measured_fraction_theta_full 0.999
_diffrn_measured_fraction_theta_max 0.999
_diffrn_measurement_device_type 'Bruker APEX II DUO'
_diffrn_measurement_method '\f & \w  scans'
_diffrn_radiation_monochromator graphite
_diffrn_radiation_source 'fine-focus sealed tube'
_diffrn_radiation_type MoK\a
_diffrn_radiation_wavelength 0.71073
_diffrn_reflns_av_R_equivalents 0.0390
_diffrn_reflns_av_sigmaI/netI 0.0244
_diffrn_reflns_limit_h_max 11
_diffrn_reflns_limit_h_min -11
_diffrn_reflns_limit_k_max 13
_diffrn_reflns_limit_k_min -13
_diffrn_reflns_limit_l_max 13
_diffrn_reflns_limit_l_min -13
_diffrn_reflns_number 13491
_diffrn_reflns_theta_full 24.67
_diffrn_reflns_theta_max 24.67
_diffrn_reflns_theta_min 2.03
_exptl_absorpt_coefficient_mu 0.246
_exptl_absorpt_correction_T_max 0.95
_exptl_absorpt_correction_T_min 0.83
_exptl_absorpt_correction_type multi-scan
_exptl_absorpt_process_details 'Sadabs Version 2008/1'
_exptl_crystal_colour 'clear colourless'
_exptl_crystal_density_diffrn 1.334
_exptl_crystal_density_method 'not measured'
_exptl_crystal_description 'Plate '
_exptl_crystal_F_000 536
_exptl_crystal_size_max 0.27
_exptl_crystal_size_mid 0.21
_exptl_crystal_size_min 0.14
_refine_diff_density_max 0.137
_refine_diff_density_min -0.268
_refine_ls_extinction_method none
_refine_ls_goodness_of_fit_ref 1.031
_refine_ls_hydrogen_treatment constr
_refine_ls_matrix_type full
_refine_ls_number_parameters 163
_refine_ls_number_reflns 2180
_refine_ls_number_restraints 0
_refine_ls_restrained_S_all 1.031
_refine_ls_R_factor_all 0.0484
_refine_ls_R_factor_gt 0.0325
_refine_ls_shift/su_max 0.000
_refine_ls_shift/su_mean 0.000
_refine_ls_structure_factor_coef Fsqd
_refine_ls_weighting_details 'calc w=1/[\s^2^(Fo^2^)+(0.0358P)^2^+0.2780P] where P=(Fo^2^+2Fc^2^)/3'
_refine_ls_weighting_scheme calc
_refine_ls_wR_factor_gt 0.0761
_refine_ls_wR_factor_ref 0.0847
_reflns_number_gt 1698
_reflns_number_total 2180
_reflns_threshold_expression >2sigma(I)
_cod_duplicate_entry 2300308
_cod_data_source_file kk5074sup1.cif
_cod_data_source_block Compound_2_CCDC
_cod_database_code 2300398

loop_
_space_group_symop_operation_xyz
'x, y, z'
'-x, y+1/2, -z+1/2'
'-x, -y, -z'
'x, -y-1/2, z-1/2'

loop_
_atom_site_type_symbol
_atom_site_label
_atom_site_fract_x
_atom_site_fract_y
_atom_site_fract_z
_atom_site_U_iso_or_equiv
_atom_site_adp_type
_atom_site_calc_flag
_atom_site_refinement_flags
_atom_site_occupancy
S S1 0.34284(5) 0.47322(4) 0.12743(4) 0.05047(17) Uani d . 1
F F18 0.12948(13) 0.63513(11) 0.16614(12) 0.0783(4) Uani d . 1
N N2 0.40076(18) 0.36620(15) 0.05260(15) 0.0669(5) Uani d . 1
N N4 0.36314(19) 0.37798(18) -0.16644(17) 0.0754(5) Uani d . 1
C C15 -0.0887(3) 0.3848(3) 0.1554(2) 0.0872(8) Uani d . 1
H H15 -0.1777 0.367 0.1603 0.105 Uiso calc R 1
C C14 -0.0465(2) 0.5001(2) 0.16551(18) 0.0736(7) Uani d . 1
H H14 -0.1054 0.5605 0.1776 0.088 Uiso calc R 1
C C13 0.0851(2) 0.52274(19) 0.15715(16) 0.0551(5) Uani d . 1
C C12 0.17434(18) 0.43502(17) 0.14101(15) 0.0488(5) Uani d . 1
C C5 0.42218(19) 0.43316(18) 0.27464(16) 0.0569(5) Uani d . 1
H H5A 0.4127 0.3492 0.2862 0.068 Uiso calc R 1
H H5B 0.5168 0.451 0.2812 0.068 Uiso calc R 1
C C6 0.36170(18) 0.49808(17) 0.36994(16) 0.0505(5) Uani d . 1
C C11 0.3991(2) 0.61265(19) 0.39841(18) 0.0607(5) Uani d . 1
H H11 0.4621 0.6499 0.3583 0.073 Uiso calc R 1
C C10 0.3432(2) 0.6717(2) 0.4860(2) 0.0713(6) Uani d . 1
H H10 0.3684 0.7489 0.5045 0.086 Uiso calc R 1
C C9 0.2509(3) 0.6177(2) 0.5457(2) 0.0757(7) Uani d . 1
H H9 0.2137 0.658 0.6049 0.091 Uiso calc R 1
C C16 -0.0016(3) 0.2960(2) 0.1382(2) 0.0843(7) Uani d . 1
H H16 -0.0321 0.2188 0.1311 0.101 Uiso calc R 1
C C17 0.1307(2) 0.31998(19) 0.13135(18) 0.0671(6) Uani d . 1
H H17 0.1899 0.2595 0.1204 0.081 Uiso calc R 1
C C3 0.37844(18) 0.37816(17) -0.0639(2) 0.0552(5) Uani d . 1
C C7 0.2681(2) 0.44387(18) 0.43051(18) 0.0611(5) Uani d . 1
H H7 0.2421 0.3669 0.412 0.073 Uiso calc R 1
C C8 0.2133(2) 0.5038(2) 0.5185(2) 0.0754(7) Uani d . 1
H H8 0.1506 0.4671 0.5594 0.09 Uiso calc R 1

loop_
_atom_site_aniso_label
_atom_site_aniso_U_11
_atom_site_aniso_U_22
_atom_site_aniso_U_33
_atom_site_aniso_U_12
_atom_site_aniso_U_13
_atom_site_aniso_U_23
S1 0.0522(3) 0.0485(3) 0.0524(3) 0.0051(2) 0.0130(2) 0.0035(2)
F18 0.0779(9) 0.0585(8) 0.0993(10) 0.0139(6) 0.0145(7) -0.0098(7)
N2 0.0810(13) 0.0642(11) 0.0592(11) 0.0219(9) 0.0225(9) 0.0011(8)
N4 0.0753(13) 0.0887(14) 0.0646(12) 0.0039(10) 0.0187(10) -0.0080(10)
C15 0.0562(15) 0.143(3) 0.0619(15) -0.0258(17) 0.0066(11) 0.0082(16)
C14 0.0519(13) 0.111(2) 0.0575(13) 0.0096(13) 0.0067(10) -0.0021(13)
C13 0.0553(12) 0.0621(13) 0.0474(11) 0.0019(10) 0.0050(9) -0.0018(9)
C12 0.0518(11) 0.0522(11) 0.0419(10) -0.0007(9) 0.0048(8) 0.0022(8)
C5 0.0516(12) 0.0613(12) 0.0571(12) 0.0090(9) 0.0048(9) 0.0075(10)
C6 0.0470(11) 0.0565(12) 0.0459(10) 0.0050(9) -0.0018(8) 0.0053(9)
C11 0.0539(12) 0.0631(14) 0.0625(13) -0.0030(10) -0.0023(10) 0.0030(10)
C10 0.0789(16) 0.0589(14) 0.0713(15) 0.0047(12) -0.0078(13) -0.0075(11)
C9 0.0874(18) 0.0785(18) 0.0610(14) 0.0226(13) 0.0094(12) -0.0050(12)
C16 0.0851(19) 0.0875(19) 0.0789(17) -0.0320(16) 0.0053(14) 0.0079(14)
C17 0.0730(15) 0.0595(14) 0.0688(14) -0.0085(11) 0.0095(11) 0.0035(10)
C3 0.0442(11) 0.0575(12) 0.0668(14) -0.0003(9) 0.0187(10) -0.0046(10)
C7 0.0690(14) 0.0549(12) 0.0602(12) 0.0002(10) 0.0114(11) 0.0076(10)
C8 0.0827(17) 0.0808(18) 0.0669(14) 0.0066(13) 0.0258(12) 0.0146(12)

loop_
_atom_type_symbol
_atom_type_description
_atom_type_scat_dispersion_real
_atom_type_scat_dispersion_imag
_atom_type_scat_source
C C 0.0033 0.0016 'International Tables Vol C Tables 4.2.6.8 and 6.1.1.4'
H H 0.0000 0.0000 'International Tables Vol C Tables 4.2.6.8 and 6.1.1.4'
N N 0.0061 0.0033 'International Tables Vol C Tables 4.2.6.8 and 6.1.1.4'
F F 0.0171 0.0103 'International Tables Vol C Tables 4.2.6.8 and 6.1.1.4'
S S 0.1246 0.1234 'International Tables Vol C Tables 4.2.6.8 and 6.1.1.4'

loop_
_geom_angle_atom_site_label_1
_geom_angle_atom_site_label_2
_geom_angle_atom_site_label_3
_geom_angle
N2 S1 C12 105.87(9)
N2 S1 C5 98.23(9)
C12 S1 C5 99.99(9)
C3 N2 S1 114.56(14)
C16 C15 C14 121.0(2)
C16 C15 H15 119.5
C14 C15 H15 119.5
C13 C14 C15 117.8(2)
C13 C14 H14 121.1
C15 C14 H14 121.1
F18 C13 C14 119.2(2)
F18 C13 C12 118.60(18)
C14 C13 C12 122.2(2)
C13 C12 C17 119.37(19)
C13 C12 S1 119.06(15)
C17 C12 S1 121.53(16)
C6 C5 S1 111.33(13)
C6 C5 H5A 109.4
S1 C5 H5A 109.4
C6 C5 H5B 109.4
S1 C5 H5B 109.4
H5A C5 H5B 108.0
C7 C6 C11 119.25(19)
C7 C6 C5 120.33(18)
C11 C6 C5 120.42(18)
C10 C11 C6 120.1(2)
C10 C11 H11 119.9
C6 C11 H11 119.9
C9 C10 C11 120.4(2)
C9 C10 H10 119.8
C11 C10 H10 119.8
C10 C9 C8 120.0(2)
C10 C9 H9 120.0
C8 C9 H9 120.0
C15 C16 C17 120.6(2)
C15 C16 H16 119.7
C17 C16 H16 119.7
C16 C17 C12 119.1(2)
C16 C17 H17 120.5
C12 C17 H17 120.5
N4 C3 N2 173.6(2)
C8 C7 C6 120.1(2)
C8 C7 H7 120.0
C6 C7 H7 120.0
C9 C8 C7 120.1(2)
C9 C8 H8 119.9
C7 C8 H8 119.9

loop_
_geom_bond_atom_site_label_1
_geom_bond_atom_site_label_2
_geom_bond_distance
S1 N2 1.6325(16)
S1 C12 1.7822(19)
S1 C5 1.8084(19)
F18 C13 1.353(2)
N2 C3 1.313(3)
N4 C3 1.149(3)
C15 C16 1.369(4)
C15 C14 1.378(4)
C15 H15 0.93
C14 C13 1.369(3)
C14 H14 0.93
C13 C12 1.372(3)
C12 C17 1.380(3)
C5 C6 1.499(3)
C5 H5A 0.97
C5 H5B 0.97
C6 C7 1.382(3)
C6 C11 1.382(3)
C11 C10 1.376(3)
C11 H11 0.93
C10 C9 1.365(3)
C10 H10 0.93
C9 C8 1.372(3)
C9 H9 0.93
C16 C17 1.375(3)
C16 H16 0.93
C17 H17 0.93
C7 C8 1.380(3)
C7 H7 0.93
C8 H8 0.93
